data_1564947
loop_
_publ_author_name
'Tcho\'n, D.'
'Makal, A.'

_publ_section_title
;
 Maximizing completeness in single-crystal high-pressure diffraction
 experiments: phase transitions in 2{^\,irc}AP
;
_journal_issue 6
_journal_name_full IUCrJ
_journal_page_first
;
;
_journal_paper_doi 10.1107/S2052252521009532
_journal_volume 8
_journal_year 2021
_chemical_formula_moiety 'C20 H14 O2'
_chemical_formula_sum 'C20 H14 O2'
_chemical_formula_weight 286.31
_space_group_crystal_system orthorhombic
_space_group_IT_number 33
_space_group_name_Hall 'P -2ac -2n'
_space_group_name_H-M_alt 'P n 21 a'
_atom_sites_solution_hydrogens difmap
_atom_sites_solution_primary dual
_audit_creation_date 2021-03-31
_audit_creation_method
;
Olex2 1.3
(compiled 2020.12.01 svn.r5f60950 for OlexSys, GUI svn.r6272)
;
_cell_angle_alpha 90
_cell_angle_beta 90
_cell_angle_gamma 90
_cell_formula_units_Z 4
_cell_length_a 7.0202(15)
_cell_length_b 16.0775(18)
_cell_length_c 11.1610(16)
_cell_measurement_reflns_used 4245
_cell_measurement_temperature 295.4(9)
_cell_measurement_theta_max 27.2700
_cell_measurement_theta_min 2.2080
_cell_volume 1259.7(4)
_computing_cell_refinement 'CrysAlisPro 1.171.41.93a (Rigaku OD, 2020)'
_computing_data_collection 'CrysAlisPro 1.171.41.93a (Rigaku OD, 2020)'
_computing_data_reduction 'CrysAlisPro 1.171.41.93a (Rigaku OD, 2020)'
_computing_molecular_graphics 'Olex2 1.3 (Dolomanov et al., 2009)'
_computing_publication_material 'Olex2 1.3 (Dolomanov et al., 2009)'
_computing_structure_refinement 'SHELXL 2016/6 (Sheldrick, 2015)'
_computing_structure_solution 'SHELXD  (Sheldrick, 2008)'
_diffrn_ambient_environment 'Diamond Anvil Cell filled with parabar oil'
_diffrn_ambient_pressure 1157500
_diffrn_ambient_temperature 295.4(9)
_diffrn_crystal_treatment 'Pressurized slowly in parabar oil as a hydrostatic medium.'
_diffrn_detector 'CCD plate'
_diffrn_detector_area_resol_mean 5.2195
_diffrn_detector_type Atlas
_diffrn_measured_fraction_theta_full 0.930
_diffrn_measured_fraction_theta_max 0.858
_diffrn_measurement_details
;
List of Runs (angles in degrees, time in seconds):

 # Type Start End Width t~exp~ \w \q \k \f Frames
--------------------------------------------------------------------------
 1 \w -11.00 24.00 1.00 80.00 -- 6.97 81.00 151.00 35
 2 \w -37.00 -11.00 1.00 80.00 -- 6.97 -53.00 17.00 26
 3 \w -30.00 10.00 1.00 80.00 -- 6.97 19.00-180.00 40
 4 \w -37.00 -10.00 1.00 80.00 -- 6.97 -53.00-162.00 27
 5 \w 10.00 38.00 1.00 80.00 -- 6.97 -77.00-120.00 28
 6 \w -7.00 33.00 1.00 80.00 -- 6.97 -53.00 17.00 40
 7 \w -17.00 59.00 1.00 80.00 -- 6.97 -13.00 3.00 76
 8 \w -10.00 24.00 1.00 80.00 -- 6.97 81.00 -29.00 34
 9 \w -9.00 33.00 1.00 80.00 -- 6.97 -53.00-162.00 42
 10 \w -35.00 -12.00 1.00 80.00 -- -8.77 57.00 30.00 23
 11 \w -33.00 -8.00 1.00 80.00 -- -8.77 -13.00-176.00 25
 12 \w -19.00 16.00 1.00 80.00 -- -8.77 -97.00-143.00 35
 13 \w -1.00 33.00 1.00 80.00 -- -8.77 -13.00-176.00 34
 14 \w -35.00 -12.00 1.00 80.00 -- -8.77 57.00 120.00 23
 15 \w -35.00 -12.00 1.00 80.00 -- -8.77 57.00-150.00 23
 16 \w -19.00 18.00 1.00 80.00 -- -8.77 -97.00 35.00 37
 17 \w -39.00 49.00 1.00 80.00 -- -8.77 0.00 0.00 88
 18 \w -57.00 -14.00 1.00 80.00 -- -8.77 114.00 -45.00 43
 19 \w -47.00 -15.00 1.00 80.00 -- -8.77 97.00 143.00 32
 20 \w -35.00 -12.00 1.00 80.00 -- -8.77 57.00 -60.00 23
 21 \w -35.00 -12.00 1.00 80.00 -- -8.77 57.00 150.00 23
 22 \w -64.00 -38.00 1.00 320.00 -- -8.77 135.00 123.00 26
 23 \w -24.00 7.00 1.00 320.00 -- -8.77 53.00 -17.00 31
 24 \w 10.00 36.00 1.00 320.00 -- -8.77 53.00 -17.00 26
 25 \w -6.00 39.00 1.00 320.00 -- -8.77-114.00-135.00 45
 26 \w -24.00 14.00 1.00 320.00 -- -8.77 -39.00 12.00 38
;
_diffrn_measurement_device 'four-circle diffractometer'
_diffrn_measurement_device_type 'SuperNova, Dual, Cu at home/near, Atlas'
_diffrn_measurement_method '\w scans'
_diffrn_measurement_specimen_support 'Diamond Anvil Cell, effective opening angle of 55 degrees'
_diffrn_orient_matrix_type 'CrysAlisPro convention (1999,Acta A55,543-557)'
_diffrn_orient_matrix_UB_11 -0.0782258664
_diffrn_orient_matrix_UB_12 0.0080029493
_diffrn_orient_matrix_UB_13 -0.0385821295
_diffrn_orient_matrix_UB_21 -0.0189170399
_diffrn_orient_matrix_UB_22 0.0374155992
_diffrn_orient_matrix_UB_23 0.0314239729
_diffrn_orient_matrix_UB_31 0.0611427897
_diffrn_orient_matrix_UB_32 0.0219236480
_diffrn_orient_matrix_UB_33 -0.0395420814
_diffrn_radiation_monochromator mirror
_diffrn_radiation_probe x-ray
_diffrn_radiation_type 'Mo K\a'
_diffrn_radiation_wavelength 0.71073
_diffrn_reflns_av_R_equivalents 0.1248
_diffrn_reflns_av_unetI/netI 0.1233
_diffrn_reflns_Laue_measured_fraction_full 0.930
_diffrn_reflns_Laue_measured_fraction_max 0.858
_diffrn_reflns_limit_h_max 7
_diffrn_reflns_limit_h_min -8
_diffrn_reflns_limit_k_max 14
_diffrn_reflns_limit_k_min -14
_diffrn_reflns_limit_l_max 20
_diffrn_reflns_limit_l_min -21
_diffrn_reflns_number 2639
_diffrn_reflns_point_group_measured_fraction_full 0.920
_diffrn_reflns_point_group_measured_fraction_max 0.811
_diffrn_reflns_theta_full 25.242
_diffrn_reflns_theta_max 28.699
_diffrn_reflns_theta_min 2.221
_diffrn_source 'micro-focus sealed X-ray tube'
_diffrn_source_type 'SuperNova (Mo) X-ray Source'
_exptl_absorpt_coefficient_mu 0.096
_exptl_absorpt_correction_T_max 1.00000
_exptl_absorpt_correction_T_min 0.08017
_exptl_absorpt_correction_type multi-scan
_exptl_absorpt_process_details
;
CrysAlisPro 1.171.41.93a (Rigaku Oxford Diffraction, 2020)
Empirical absorption correction using spherical harmonics,
implemented in SCALE3 ABSPACK scaling algorithm.
;
_exptl_crystal_colour 'clear yellow'
_exptl_crystal_colour_lustre clear
_exptl_crystal_colour_primary yellow
_exptl_crystal_density_diffrn 1.510
_exptl_crystal_description block
_exptl_crystal_F_000 600
_exptl_crystal_preparation 'Mounted in a Diamond-Anvil Cell using parabar oil as pressure medium.'
_exptl_crystal_pressure_history 'Pressurized to 1.2 GPa and left to stabilize over 24 hours.'
_exptl_crystal_size_max 0.205
_exptl_crystal_size_mid 0.152
_exptl_crystal_size_min 0.118
_refine_diff_density_max 0.276
_refine_diff_density_min -0.339
_refine_diff_density_rms 0.076
_refine_ls_extinction_coef 0.027(7)
_refine_ls_extinction_expression Fc^*^=kFc[1+0.001xFc^2^\l^3^/sin(2\q)]^-1/4^
_refine_ls_extinction_method 'SHELXL-2016/6 (Sheldrick 2016)'
_refine_ls_goodness_of_fit_ref 0.992
_refine_ls_hydrogen_treatment constr
_refine_ls_matrix_type full
_refine_ls_number_parameters 202
_refine_ls_number_reflns 2639
_refine_ls_number_restraints 1
_refine_ls_restrained_S_all 0.991
_refine_ls_R_factor_all 0.1502
_refine_ls_R_factor_gt 0.0753
_refine_ls_shift/su_max 0.000
_refine_ls_shift/su_mean 0.000
_refine_ls_structure_factor_coef Fsqd
_refine_ls_weighting_details 'w=1/[\s^2^(Fo^2^)+(0.1017P)^2^] where P=(Fo^2^+2Fc^2^)/3'
_refine_ls_weighting_scheme calc
_refine_ls_wR_factor_gt 0.1626
_refine_ls_wR_factor_ref 0.1997
_reflns_Friedel_coverage 0.829
_reflns_Friedel_fraction_full 0.910
_reflns_Friedel_fraction_max 0.761
_reflns_number_gt 1520
_reflns_number_total 2639
_reflns_threshold_expression 'I > 2\s(I)'
_cod_data_source_file fc5056.cif
_cod_data_source_block 2oAPga_12kbar
_cod_database_code 1564947
_shelx_shelxl_version_number 2016/6
_chemical_oxdiff_formula 'C20 H14 O2'
_chemical_oxdiff_usercomment 'Yellow block with own faces, ~1.1GPa'
_shelx_space_group_comment
;
The symmetry employed for this shelxl refinement is uniquely defined
by the following loop, which should always be used as a source of
symmetry information in preference to the above space-group names.
They are only intended as comments.
;
_shelx_estimated_absorpt_t_max 0.989
_shelx_estimated_absorpt_t_min 0.980
_olex2_refinement_description
;
1. Fixed Uiso
 At 1.2 times of:
  All C(H) groups
 At 1.5 times of:
  All C(H,H,H) groups
2.a Aromatic/amide H refined with riding coordinates:
 C10(H10), C11(H11), C6(H6), C14(H14), C4(H4), C8(H8), C3(H3), C7(H7)
2.b Idealised Me refined as rotating group:
 C24(H24B,H24A,H24C), C18(H18C,H18B,H18A)
;
_olex2_submission_special_instructions 'No special instructions were received'
_oxdiff_exptl_absorpt_empirical_details
;
Empirical correction (ABSPACK) includes:
- Absorption correction using spherical harmonics
- Frame scaling
;
_oxdiff_exptl_absorpt_empirical_full_max 7.526
_oxdiff_exptl_absorpt_empirical_full_min 0.474

loop_
_space_group_symop_operation_xyz
'x, y, z'
'-x, y+1/2, -z'
'x+1/2, y, -z+1/2'
'-x+1/2, y+1/2, z+1/2'

loop_
_atom_site_label
_atom_site_type_symbol
_atom_site_fract_x
_atom_site_fract_y
_atom_site_fract_z
_atom_site_U_iso_or_equiv
_atom_site_adp_type
_atom_site_occupancy
_atom_site_site_symmetry_order
_atom_site_calc_flag
_atom_site_refinement_flags_posn
_atom_site_refinement_flags_adp
_atom_site_refinement_flags_occupancy
_atom_site_disorder_assembly
_atom_site_disorder_group
O4 O 0.5282(8) 0.5356(3) 0.7819(4) 0.0516(16) Uani 1 1 d . . . . .
C13 C 0.6001(9) 0.6769(3) 0.7463(5) 0.0287(14) Uani 1 1 d . . . . .
C10 C 0.6826(10) 0.6031(3) 0.4342(5) 0.0350(16) Uani 1 1 d . . . . .
H10 H 0.703075 0.553326 0.393780 0.042 Uiso 1 1 calc R U . . .
C23 C 0.5892(10) 0.6005(4) 0.8214(5) 0.0336(16) Uani 1 1 d . . . . .
C24 C 0.6543(10) 0.6063(4) 0.9506(5) 0.0343(16) Uani 1 1 d . . . . .
H24B H 0.555107 0.630847 0.998134 0.051 Uiso 1 1 calc R U . . .
H24A H 0.766598 0.640244 0.955127 0.051 Uiso 1 1 calc R U . . .
H24C H 0.682284 0.551660 0.980293 0.051 Uiso 1 1 calc R U . . .
C15 C 0.6242(9) 0.7530(5) 0.5582(4) 0.0275(12) Uani 1 1 d . . . . .
C9 C 0.6808(9) 0.6785(4) 0.3678(5) 0.0315(15) Uani 1 1 d . . . . .
C11 C 0.6558(10) 0.6012(3) 0.5534(5) 0.0336(17) Uani 1 1 d . . . . .
H11 H 0.656221 0.550189 0.592707 0.040 Uiso 1 1 calc R U . . .
C16 C 0.6534(9) 0.7535(4) 0.4316(4) 0.0264(13) Uani 1 1 d . . . . .
C12 C 0.6267(9) 0.6754(4) 0.6214(5) 0.0279(14) Uani 1 1 d . . . . .
C2 C 0.5939(10) 0.8299(3) 0.6207(5) 0.0279(14) Uani 1 1 d . . . . .
C6 C 0.6779(11) 0.8299(4) 0.2434(5) 0.0408(17) Uani 1 1 d . . . . .
H6 H 0.677784 0.879863 0.201368 0.049 Uiso 1 1 calc R U . . .
C14 C 0.5817(9) 0.7522(5) 0.8041(4) 0.0305(15) Uani 1 1 d . . . . .
H14 H 0.575355 0.751808 0.887344 0.037 Uiso 1 1 calc R U . . .
C1 C 0.5721(10) 0.8287(3) 0.7466(5) 0.0290(15) Uani 1 1 d . . . . .
C5 C 0.6509(10) 0.8301(3) 0.3672(5) 0.0320(16) Uani 1 1 d . . . . .
C4 C 0.6196(10) 0.9051(3) 0.4317(6) 0.0344(17) Uani 1 1 d . . . . .
H4 H 0.615952 0.955116 0.389885 0.041 Uiso 1 1 calc R U . . .
O1 O 0.4554(7) 0.9661(3) 0.7780(4) 0.0482(15) Uani 1 1 d . . . . .
C8 C 0.7062(10) 0.6810(4) 0.2442(5) 0.0356(15) Uani 1 1 d . . . . .
H8 H 0.724265 0.631689 0.202084 0.043 Uiso 1 1 calc R U . . .
C17 C 0.5342(10) 0.9045(4) 0.8199(5) 0.0332(16) Uani 1 1 d . . . . .
C18 C 0.5867(10) 0.9026(4) 0.9495(5) 0.0362(16) Uani 1 1 d . . . . .
H18C H 0.497729 0.868289 0.992270 0.054 Uiso 1 1 calc R U . . .
H18B H 0.583414 0.958012 0.981333 0.054 Uiso 1 1 calc R U . . .
H18A H 0.712660 0.880136 0.958191 0.054 Uiso 1 1 calc R U . . .
C3 C 0.5951(10) 0.9061(3) 0.5505(5) 0.0341(16) Uani 1 1 d . . . . .
H3 H 0.578463 0.956851 0.589169 0.041 Uiso 1 1 calc R U . . .
C7 C 0.7048(10) 0.7559(5) 0.1832(4) 0.0431(17) Uani 1 1 d . . . . .
H7 H 0.722314 0.756425 0.100601 0.052 Uiso 1 1 calc R U . . .

loop_
_atom_site_aniso_label
_atom_site_aniso_U_11
_atom_site_aniso_U_22
_atom_site_aniso_U_33
_atom_site_aniso_U_23
_atom_site_aniso_U_13
_atom_site_aniso_U_12
O4 0.088(5) 0.033(2) 0.034(3) -0.003(2) 0.004(2) -0.019(2)
C13 0.032(4) 0.027(3) 0.028(4) 0.001(3) 0.000(3) -0.004(3)
C10 0.039(5) 0.033(3) 0.033(4) -0.012(3) -0.001(3) 0.003(3)
C23 0.038(5) 0.030(3) 0.033(4) -0.002(3) 0.008(3) -0.005(3)
C24 0.046(5) 0.035(3) 0.022(4) 0.008(2) -0.001(3) -0.005(3)
C15 0.028(4) 0.031(2) 0.023(2) -0.003(3) -0.004(2) -0.004(3)
C9 0.036(4) 0.035(3) 0.024(4) -0.004(3) 0.000(2) 0.001(3)
C11 0.049(5) 0.025(3) 0.027(4) -0.002(3) 0.002(3) -0.002(3)
C16 0.025(4) 0.030(2) 0.024(2) -0.002(3) -0.006(2) 0.002(3)
C12 0.027(4) 0.028(3) 0.029(4) -0.001(3) -0.001(2) -0.005(3)
C2 0.038(4) 0.025(3) 0.021(3) -0.002(3) -0.002(3) -0.002(2)
C6 0.054(5) 0.047(4) 0.022(3) -0.001(3) -0.003(3) -0.005(4)
C14 0.035(5) 0.035(2) 0.021(2) 0.000(3) -0.004(2) -0.004(3)
C1 0.038(4) 0.024(3) 0.024(4) 0.001(3) 0.000(3) 0.000(3)
C5 0.038(5) 0.037(4) 0.021(4) 0.000(3) -0.004(2) -0.001(3)
C4 0.047(5) 0.027(3) 0.029(4) 0.004(3) -0.003(3) 0.002(3)
O1 0.077(4) 0.035(2) 0.033(3) 0.002(2) 0.006(2) 0.020(3)
C8 0.044(5) 0.040(3) 0.022(3) -0.006(3) -0.002(3) -0.001(3)
C17 0.047(5) 0.027(3) 0.025(3) 0.001(3) 0.006(3) -0.002(3)
C18 0.042(5) 0.037(3) 0.029(4) -0.005(3) 0.003(3) 0.000(3)
C3 0.046(5) 0.027(3) 0.029(4) 0.002(3) -0.001(3) 0.002(3)
C7 0.054(6) 0.052(3) 0.024(3) 0.003(4) 0.003(3) 0.001(4)

loop_
_atom_type_symbol
_atom_type_description
_atom_type_scat_dispersion_real
_atom_type_scat_dispersion_imag
_atom_type_scat_source
C C 0.0033 0.0016 'International Tables Vol C Tables 4.2.6.8 and 6.1.1.4'
H H 0.0000 0.0000 'International Tables Vol C Tables 4.2.6.8 and 6.1.1.4'
O O 0.0106 0.0060 'International Tables Vol C Tables 4.2.6.8 and 6.1.1.4'

loop_
_exptl_crystal_face_index_h
_exptl_crystal_face_index_k
_exptl_crystal_face_index_l
_exptl_crystal_face_perp_dist
0 1 0 0.0396
0 1 -1 0.0674
0 1 1 0.0708
0 -1 0 0.0781
9 2 -6 0.0881
-1 1 -1 0.0580
-1 -1 -1 0.0425
10 3 -3 0.0916
0 -1 -1 0.0592
-7 15 7 0.0974
0 -1 1 0.0525

loop_
_geom_angle_atom_site_label_1
_geom_angle_atom_site_label_2
_geom_angle_atom_site_label_3
_geom_angle
_geom_angle_site_symmetry_1
_geom_angle_site_symmetry_3
_geom_angle_publ_flag
C12 C13 C23 123.4(5) . . ?
C14 C13 C23 117.2(5) . . ?
C14 C13 C12 119.5(5) . . ?
C9 C10 H10 118.8 . . ?
C11 C10 H10 118.8 . . ?
C11 C10 C9 122.3(5) . . ?
O4 C23 C13 121.6(6) . . ?
O4 C23 C24 120.5(6) . . ?
C13 C23 C24 117.9(5) . . ?
C23 C24 H24B 109.5 . . ?
C23 C24 H24A 109.5 . . ?
C23 C24 H24C 109.5 . . ?
H24B C24 H24A 109.5 . . ?
H24B C24 H24C 109.5 . . ?
H24A C24 H24C 109.5 . . ?
C16 C15 C12 119.3(6) . . ?
C16 C15 C2 119.8(6) . . ?
C12 C15 C2 120.8(4) . . ?
C16 C9 C10 117.8(5) . . ?
C8 C9 C10 122.7(5) . . ?
C8 C9 C16 119.6(5) . . ?
C10 C11 H11 119.1 . . ?
C10 C11 C12 121.8(5) . . ?
C12 C11 H11 119.1 . . ?
C9 C16 C15 120.9(6) . . ?
C9 C16 C5 119.0(4) . . ?
C5 C16 C15 120.1(6) . . ?
C13 C12 C15 118.1(5) . . ?
C13 C12 C11 124.0(5) . . ?
C11 C12 C15 117.8(5) . . ?
C15 C2 C3 117.6(5) . . ?
C1 C2 C15 119.1(5) . . ?
C1 C2 C3 123.2(5) . . ?
C5 C6 H6 119.9 . . ?
C7 C6 H6 119.9 . . ?
C7 C6 C5 120.2(6) . . ?
C13 C14 H14 117.8 . . ?
C13 C14 C1 124.5(4) . . ?
C1 C14 H14 117.8 . . ?
C2 C1 C17 123.6(4) . . ?
C14 C1 C2 117.8(5) . . ?
C14 C1 C17 118.6(5) . . ?
C6 C5 C16 119.7(5) . . ?
C6 C5 C4 121.6(5) . . ?
C4 C5 C16 118.7(6) . . ?
C5 C4 H4 118.9 . . ?
C3 C4 C5 122.2(5) . . ?
C3 C4 H4 118.9 . . ?
C9 C8 H8 119.6 . . ?
C7 C8 C9 120.7(6) . . ?
C7 C8 H8 119.6 . . ?
C1 C17 C18 118.0(5) . . ?
O1 C17 C1 122.0(5) . . ?
O1 C17 C18 119.8(5) . . ?
C17 C18 H18C 109.5 . . ?
C17 C18 H18B 109.5 . . ?
C17 C18 H18A 109.5 . . ?
H18C C18 H18B 109.5 . . ?
H18C C18 H18A 109.5 . . ?
H18B C18 H18A 109.5 . . ?
C2 C3 H3 119.2 . . ?
C4 C3 C2 121.7(5) . . ?
C4 C3 H3 119.2 . . ?
C6 C7 C8 120.8(5) . . ?
C6 C7 H7 119.6 . . ?
C8 C7 H7 119.6 . . ?

loop_
_geom_bond_atom_site_label_1
_geom_bond_atom_site_label_2
_geom_bond_distance
_geom_bond_site_symmetry_2
_geom_bond_publ_flag
O4 C23 1.210(8) . ?
C13 C23 1.490(9) . ?
C13 C12 1.406(8) . ?
C13 C14 1.378(9) . ?
C10 H10 0.9300 . ?
C10 C9 1.421(8) . ?
C10 C11 1.344(8) . ?
C23 C24 1.515(8) . ?
C24 H24B 0.9600 . ?
C24 H24A 0.9600 . ?
C24 H24C 0.9600 . ?
C15 C16 1.428(6) . ?
C15 C12 1.433(9) . ?
C15 C2 1.436(9) . ?
C9 C16 1.413(8) . ?
C9 C8 1.391(8) . ?
C11 H11 0.9300 . ?
C11 C12 1.429(8) . ?
C16 C5 1.427(8) . ?
C2 C1 1.413(8) . ?
C2 C3 1.455(8) . ?
C6 H6 0.9300 . ?
C6 C5 1.394(8) . ?
C6 C7 1.380(10) . ?
C14 H14 0.9300 . ?
C14 C1 1.388(9) . ?
C1 C17 1.492(8) . ?
C5 C4 1.422(8) . ?
C4 H4 0.9300 . ?
C4 C3 1.337(8) . ?
O1 C17 1.227(8) . ?
C8 H8 0.9300 . ?
C8 C7 1.384(10) . ?
C17 C18 1.493(8) . ?
C18 H18C 0.9600 . ?
C18 H18B 0.9600 . ?
C18 H18A 0.9600 . ?
C3 H3 0.9300 . ?
C7 H7 0.9300 . ?

loop_
_geom_torsion_atom_site_label_1
_geom_torsion_atom_site_label_2
_geom_torsion_atom_site_label_3
_geom_torsion_atom_site_label_4
_geom_torsion
_geom_torsion_site_symmetry_1
_geom_torsion_site_symmetry_2
_geom_torsion_site_symmetry_3
_geom_torsion_site_symmetry_4
_geom_torsion_publ_flag
C13 C14 C1 C2 -3.9(9) . . . . ?
C13 C14 C1 C17 174.4(6) . . . . ?
C10 C9 C16 C15 -1.4(8) . . . . ?
C10 C9 C16 C5 -180.0(6) . . . . ?
C10 C9 C8 C7 -179.5(7) . . . . ?
C10 C11 C12 C13 -179.3(6) . . . . ?
C10 C11 C12 C15 0.8(10) . . . . ?
C23 C13 C12 C15 176.6(6) . . . . ?
C23 C13 C12 C11 -3.2(9) . . . . ?
C23 C13 C14 C1 -174.2(6) . . . . ?
C15 C16 C5 C6 -179.5(6) . . . . ?
C15 C16 C5 C4 0.2(8) . . . . ?
C15 C2 C1 C14 0.2(9) . . . . ?
C15 C2 C1 C17 -178.1(6) . . . . ?
C15 C2 C3 C4 1.3(9) . . . . ?
C9 C10 C11 C12 -1.0(11) . . . . ?
C9 C16 C5 C6 -0.9(9) . . . . ?
C9 C16 C5 C4 178.8(6) . . . . ?
C9 C8 C7 C6 -0.1(10) . . . . ?
C11 C10 C9 C16 1.3(10) . . . . ?
C11 C10 C9 C8 -179.2(6) . . . . ?
C16 C15 C12 C13 179.2(5) . . . . ?
C16 C15 C12 C11 -0.9(8) . . . . ?
C16 C15 C2 C1 -177.7(5) . . . . ?
C16 C15 C2 C3 -0.2(8) . . . . ?
C16 C9 C8 C7 0.0(9) . . . . ?
C16 C5 C4 C3 0.9(9) . . . . ?
C12 C13 C23 O4 -29.9(10) . . . . ?
C12 C13 C23 C24 151.1(6) . . . . ?
C12 C13 C14 C1 5.5(9) . . . . ?
C12 C15 C16 C9 1.3(8) . . . . ?
C12 C15 C16 C5 179.8(6) . . . . ?
C12 C15 C2 C1 1.9(8) . . . . ?
C12 C15 C2 C3 179.4(6) . . . . ?
C2 C15 C16 C9 -179.1(6) . . . . ?
C2 C15 C16 C5 -0.5(8) . . . . ?
C2 C15 C12 C13 -0.5(8) . . . . ?
C2 C15 C12 C11 179.4(6) . . . . ?
C2 C1 C17 O1 26.0(10) . . . . ?
C2 C1 C17 C18 -156.9(6) . . . . ?
C6 C5 C4 C3 -179.4(7) . . . . ?
C14 C13 C23 O4 149.8(6) . . . . ?
C14 C13 C23 C24 -29.2(9) . . . . ?
C14 C13 C12 C15 -3.1(8) . . . . ?
C14 C13 C12 C11 177.1(6) . . . . ?
C14 C1 C17 O1 -152.3(6) . . . . ?
C14 C1 C17 C18 24.8(9) . . . . ?
C1 C2 C3 C4 178.7(6) . . . . ?
C5 C6 C7 C8 -0.2(10) . . . . ?
C5 C4 C3 C2 -1.7(10) . . . . ?
C8 C9 C16 C15 179.1(5) . . . . ?
C8 C9 C16 C5 0.5(8) . . . . ?
C3 C2 C1 C14 -177.2(6) . . . . ?
C3 C2 C1 C17 4.5(10) . . . . ?
C7 C6 C5 C16 0.7(10) . . . . ?
C7 C6 C5 C4 -178.9(6) . . . . ?

loop_
_exptl_oxdiff_crystal_face_indexfrac_h
_exptl_oxdiff_crystal_face_indexfrac_k
_exptl_oxdiff_crystal_face_indexfrac_l
_exptl_oxdiff_crystal_face_x
_exptl_oxdiff_crystal_face_y
_exptl_oxdiff_crystal_face_z
-0.0038 0.9838 -0.0040 0.0083 0.0368 0.0215
-0.0076 0.9752 -0.9982 0.0469 0.0053 0.0604
0.0001 0.9925 0.9901 -0.0303 0.0682 -0.0174
0.0038 -0.9838 0.0040 -0.0083 -0.0368 -0.0215
8.8135 2.0713 -6.0691 -0.4387 -0.2799 0.8243
-0.9902 0.9579 -0.9876 0.1232 0.0235 -0.0005
-0.9827 -1.0098 -0.9795 0.1066 -0.0500 -0.0435
9.8039 3.0985 -3.1013 -0.6225 -0.1670 0.7900
-0.0001 -0.9925 -0.9901 0.0303 -0.0682 0.0174
-6.9081 14.6973 6.9731 0.3890 0.8997 -0.3759
0.0076 -0.9752 0.9982 -0.0469 -0.0053 -0.0604
